data_7702578
loop_
_publ_author_name
'Schweiger, Scott W.'
'Tillison, Dana L.'
'Thorn, Matt G.'
'Fanwick, Phillip E.'
'Rothwell, Ian P.'

_publ_section_title
;
 The isolation and chemistry of niobium and tantalum dimethylamides
 containing mono- and di-aryloxide ancillary ligands
;
_journal_issue 16
_journal_name_full 'Journal of the Chemical Society, Dalton Transactions'
_journal_page_first 2401
_journal_paper_doi 10.1039/b101723n
_journal_year 2001
_chemical_formula_sum 'C6 H20 Cl4 N3 Ta'
_chemical_formula_weight 457.01
_space_group_IT_number 14
_space_group_name_Hall '-P 2yn'
_space_group_name_H-M_alt 'P 1 21/n 1'
_symmetry_cell_setting monoclinic
_symmetry_space_group_name_H-M 'P 1 21/n 1'
_atom_type_scat_source 'International Tables for Crystallography (Vol C)'
_cell_angle_alpha 90.00
_cell_angle_beta 107.121(2)
_cell_angle_gamma 90.00
_cell_formula_units_Z 4
_cell_length_a 8.6567(3)
_cell_length_b 17.9638(7)
_cell_length_c 10.2052(3)
_cell_measurement_reflns_used 11510
_cell_measurement_temperature 173
_cell_measurement_theta_max 27
_cell_measurement_theta_min 4
_cell_volume 1516.66(9)
_computing_cell_refinement DENZO/SCALEPACK_(Otwinowski,_1996)
_computing_data_collection Collect_(Nonius,_1998)
_computing_data_reduction DENZO/SCALEPACK_(Otwinowski,_1996)
_computing_molecular_graphics
;
ORTEP (Johnson, 1976)
Xtal_GX (Hall, 1995)
PLUTON (Spek, 1991)
;
_computing_publication_material CIF_VAX_MolEN_(Fair,_1990)
_computing_structure_refinement SHELX97_(Sheldrick,_1997)
_computing_structure_solution PATTY_(DIRDIF92,_Beurskins,_1992)
_diffrn_ambient_temperature 173
_diffrn_radiation_type MO-K\a
_diffrn_radiation_wavelength 0.71073
_diffrn_reflns_av_R_equivalents 0.066
_diffrn_reflns_limit_h_max 11
_diffrn_reflns_limit_h_min 0
_diffrn_reflns_limit_k_max 23
_diffrn_reflns_limit_k_min 0
_diffrn_reflns_limit_l_max 12
_diffrn_reflns_limit_l_min -13
_diffrn_reflns_number 11510
_diffrn_reflns_theta_max 27.85
_diffrn_reflns_theta_min 4.00
_exptl_absorpt_coefficient_mu 7.852
_exptl_absorpt_correction_T_max 0.1154
_exptl_absorpt_correction_T_min 0.0594
_exptl_absorpt_correction_type refined_empirical_(Otwinowski_&_Minor,_1996)
_exptl_crystal_colour red
_exptl_crystal_density_diffrn 2.00
_exptl_crystal_description chunk
_exptl_crystal_F_000 872
_exptl_crystal_size_max 0.30
_exptl_crystal_size_mid 0.28
_exptl_crystal_size_min 0.28
_refine_diff_density_max 1.78
_refine_diff_density_min -3.53
_refine_ls_extinction_method none
_refine_ls_goodness_of_fit_ref 1.039
_refine_ls_hydrogen_treatment H_atoms_riding
_refine_ls_matrix_type full
_refine_ls_number_parameters 133
_refine_ls_number_reflns 3500
_refine_ls_number_restraints 0
_refine_ls_R_factor_gt 0.041
_refine_ls_shift/su_max 0.004
_refine_ls_structure_factor_coef Fsqd
_refine_ls_weighting_details 'w=1/[\s^2^(Fo^2^)+(0.0865P)^2^+0.6264P] where P=(Fo^2^+2Fc^2^)/3'
_refine_ls_weighting_scheme calc
_refine_ls_wR_factor_ref 0.107
_reflns_number_gt 3302
_reflns_number_total 3617
_reflns_threshold_expression >2.0\s(I)
_cod_data_source_file b101723n.txt
_cod_data_source_block MTTA1
_cod_depositor_comments
;
The following automatic conversions were performed:

data item '_refine_ls_weighting_scheme' value 'calc ' was changed to
'calc' in accordance with the
/home/saulius/struct/COD-crude-data/automatic-downloads/DataCite-retrospective/RSC/depositions/lib/dictionaries/cif_core.dic
dictionary named 'cif_core.dic' version 2.4.2 last updated on
2011-04-26.

Automatic conversion script
Id: cif_fix_values 6909 2019-04-08 15:41:33Z antanas 
;
_cod_original_cell_volume 1516.65(17)
_cod_original_sg_symbol_H-M 'p 1 21/n 1'
_cod_database_code 7702578

loop_
_symmetry_equiv_pos_as_xyz
'x, y, z'
'-x+1/2, y+1/2, -z+1/2'
'-x, -y, -z'
'x+1/2, -y+1/2, z+1/2'

loop_
_atom_site_aniso_label
_atom_site_aniso_U_11
_atom_site_aniso_U_22
_atom_site_aniso_U_33
_atom_site_aniso_U_12
_atom_site_aniso_U_13
_atom_site_aniso_U_23
Ta 0.02777(16) 0.02709(16) 0.02106(16) 0.00596(7) 0.00932(10) 0.00041(7)
Cl(1) 0.0482(8) 0.0325(7) 0.0382(7) -0.0085(6) 0.0087(6) 0.0036(6)
Cl(2) 0.0307(7) 0.0357(6) 0.0289(6) 0.0006(5) 0.0037(5) -0.0001(5)
Cl(3) 0.0510(9) 0.0525(9) 0.0289(7) 0.0237(7) 0.0108(6) -0.0065(6)
Cl(4) 0.0531(9) 0.0362(7) 0.0380(7) 0.0057(6) 0.0247(7) -0.0063(6)
N(1) 0.035(2) 0.042(3) 0.032(2) 0.004(2) 0.015(2) 0.013(2)
N(2) 0.032(3) 0.041(3) 0.039(3) 0.009(2) 0.010(2) -0.003(2)
N(9) 0.057(3) 0.031(2) 0.032(2) 0.005(2) 0.017(2) 0.001(2)
C(11) 0.066(4) 0.034(3) 0.046(4) 0.002(3) 0.013(3) 0.011(3)
C(12) 0.047(4) 0.064(4) 0.054(4) -0.001(3) 0.025(3) 0.022(3)
C(21) 0.050(4) 0.060(4) 0.030(3) 0.017(3) -0.001(3) -0.004(3)
C(22) 0.035(4) 0.063(5) 0.066(5) 0.006(3) 0.010(4) 0.013(4)
C(91) 0.058(4) 0.055(4) 0.042(4) 0.001(3) 0.024(3) -0.003(3)
C(92) 0.076(6) 0.041(4) 0.040(4) -0.010(3) 0.016(4) -0.003(3)

loop_
_atom_site_label
_atom_site_fract_x
_atom_site_fract_y
_atom_site_fract_z
_atom_site_U_iso_or_equiv
_atom_site_thermal_displace_type
_atom_site_calc_flag
Ta 0.26617(2) 0.122735(11) 0.217905(19) 0.02485(9) Uani ?
Cl(1) 0.17610(19) 0.01042(8) 0.31701(15) 0.0405(4) Uani ?
Cl(2) 0.52560(17) 0.10360(8) 0.40574(14) 0.0329(4) Uani ?
Cl(3) 0.3697(2) 0.03699(9) 0.08361(15) 0.0443(5) Uani ?
Cl(4) 0.18472(19) 0.19538(8) 0.38356(16) 0.0400(4) Uani ?
N(1) 0.3684(6) 0.2043(3) 0.1478(5) 0.0352(13) Uani ?
N(2) 0.0548(6) 0.1350(3) 0.0845(6) 0.0374(16) Uani ?
N(9) 0.3797(6) 0.0618(3) 0.6555(5) 0.0392(13) Uani ?
C(11) 0.2871(9) 0.2738(4) 0.0945(7) 0.049(2) Uani ?
C(12) 0.5356(8) 0.2067(4) 0.1449(8) 0.053(2) Uani ?
C(21) 0.0346(9) 0.1472(4) -0.0623(7) 0.049(2) Uani ?
C(22) -0.1006(9) 0.1269(4) 0.1098(10) 0.056(3) Uani ?
C(91) 0.2196(8) 0.0437(4) 0.6700(7) 0.050(2) Uani ?
C(92) 0.4538(11) 0.1267(3) 0.7362(8) 0.053(3) Uani ?
H(9A) 0.4455 0.0223 0.6820 0.0510 Uiso calc
H(9B) 0.3697 0.0705 0.5665 0.0510 Uiso calc
H(11A) 0.3322 0.3136 0.1568 0.0640 Uiso calc
H(11B) 0.1738 0.2694 0.0850 0.0640 Uiso calc
H(11C) 0.3018 0.2843 0.0067 0.0640 Uiso calc
H(12A) 0.5380 0.2135 0.0522 0.0690 Uiso calc
H(12B) 0.5884 0.1608 0.1802 0.0690 Uiso calc
H(12C) 0.5907 0.2473 0.2004 0.0690 Uiso calc
H(21A) -0.0025 0.1021 -0.1120 0.0640 Uiso calc
H(21B) 0.1363 0.1615 -0.0746 0.0640 Uiso calc
H(21C) -0.0432 0.1860 -0.0960 0.0640 Uiso calc
H(22A) -0.1644 0.1707 0.0790 0.0720 Uiso calc
H(22B) -0.0845 0.1203 0.2063 0.0720 Uiso calc
H(22C) -0.1557 0.0843 0.0611 0.0720 Uiso calc
H(91A) 0.2303 0.0317 0.7639 0.0650 Uiso calc
H(91B) 0.1751 0.0018 0.6129 0.0650 Uiso calc
H(91C) 0.1491 0.0858 0.6427 0.0650 Uiso calc
H(92A) 0.3885 0.1699 0.7037 0.0680 Uiso calc
H(92B) 0.5599 0.1344 0.7271 0.0680 Uiso calc
H(92C) 0.4618 0.1185 0.8309 0.0680 Uiso calc

loop_
_geom_angle_atom_site_label_1
_geom_angle_atom_site_label_2
_geom_angle_atom_site_label_3
_geom_angle
N(2) Ta N(1) 95.3(2)
N(2) Ta Cl(4) 91.17(16)
N(1) Ta Cl(4) 96.24(15)
N(2) Ta Cl(3) 96.06(16)
N(1) Ta Cl(3) 89.24(16)
Cl(4) Ta Cl(3) 170.50(5)
N(2) Ta Cl(1) 91.95(17)
N(1) Ta Cl(1) 171.58(15)
Cl(4) Ta Cl(1) 87.84(5)
Cl(3) Ta Cl(1) 85.76(6)
N(2) Ta Cl(2) 174.73(17)
N(1) Ta Cl(2) 88.99(14)
Cl(4) Ta Cl(2) 85.35(5)
Cl(3) Ta Cl(2) 87.00(5)
Cl(1) Ta Cl(2) 83.99(5)
C(12) N(1) C(11) 110.0(5)
C(12) N(1) Ta 126.1(4)
C(11) N(1) Ta 123.9(4)
C(22) N(2) C(21) 110.9(6)
C(22) N(2) Ta 126.5(5)
C(21) N(2) Ta 122.3(4)
C(92) N(9) C(91) 112.9(6)

loop_
_geom_bond_atom_site_label_1
_geom_bond_atom_site_label_2
_geom_bond_distance
Ta N(2) 1.945(5)
Ta N(1) 1.954(5)
Ta Cl(4) 2.4000(14)
Ta Cl(3) 2.4038(14)
Ta Cl(1) 2.4831(14)
Ta Cl(2) 2.5103(14)
N(1) C(12) 1.457(8)
N(1) C(11) 1.457(8)
N(2) C(22) 1.450(9)
N(2) C(21) 1.473(9)
N(9) C(92) 1.463(8)
N(9) C(91) 1.473(8)
